data_7211953
loop_
_publ_author_name
'Zheng, Bo'
'Bai, Junfeng'
'Zhang, Zhuxiu'

_publ_section_title
;
 pH-Controlled change of the coordination modes of the highly symmetrical
 multitopic ligand and metal--oxygen arrays for constructing coordination
 assemblies
;
_journal_issue 1
_journal_name_full CrystEngComm
_journal_page_first 49
_journal_paper_doi 10.1039/b917258k
_journal_volume 12
_journal_year 2010
_chemical_formula_moiety 'C8 H2 Cd3 O10'
_chemical_formula_sum 'C8 H2 Cd3 O10'
_chemical_formula_weight 595.33
_chemical_name_systematic
;
?
;
_space_group_IT_number 12
_symmetry_cell_setting monoclinic
_symmetry_space_group_name_Hall '-C 2y'
_symmetry_space_group_name_H-M 'C 1 2/m 1'
_atom_sites_solution_hydrogens geom
_atom_sites_solution_primary direct
_atom_sites_solution_secondary difmap
_audit_creation_method SHELXL-97
_cell_angle_alpha 90.00
_cell_angle_beta 117.344(2)
_cell_angle_gamma 90.00
_cell_formula_units_Z 4
_cell_length_a 13.2366(13)
_cell_length_b 7.1753(6)
_cell_length_c 12.7690(12)
_cell_measurement_reflns_used 2364
_cell_measurement_temperature 291(2)
_cell_measurement_theta_max 28.258
_cell_measurement_theta_min 3.084
_cell_volume 1077.25(17)
_computing_cell_refinement SMART
_computing_data_collection 'SMART (Bruker, 2000)'
_computing_data_reduction 'SAINT (Bruker, 2000)'
_computing_molecular_graphics SHELXTL
_computing_publication_material SHELXTL
_computing_structure_refinement SHELXTL
_computing_structure_solution 'SHELXTL (Bruker, 2000)'
_diffrn_ambient_temperature 291(2)
_diffrn_measured_fraction_theta_full 0.992
_diffrn_measured_fraction_theta_max 0.992
_diffrn_measurement_device_type 'Bruker Smart Aepex CCD area detector'
_diffrn_measurement_method 'phi and omega scans'
_diffrn_radiation_monochromator graphite
_diffrn_radiation_source 'fine-focus sealed tube'
_diffrn_radiation_type MoK\a
_diffrn_radiation_wavelength 0.71073
_diffrn_reflns_av_R_equivalents 0.0319
_diffrn_reflns_av_sigmaI/netI 0.0335
_diffrn_reflns_limit_h_max 16
_diffrn_reflns_limit_h_min -11
_diffrn_reflns_limit_k_max 8
_diffrn_reflns_limit_k_min -8
_diffrn_reflns_limit_l_max 10
_diffrn_reflns_limit_l_min -15
_diffrn_reflns_number 2915
_diffrn_reflns_theta_full 26.00
_diffrn_reflns_theta_max 26.00
_diffrn_reflns_theta_min 1.80
_exptl_absorpt_coefficient_mu 5.925
_exptl_absorpt_correction_T_max 0.315
_exptl_absorpt_correction_T_min 0.216
_exptl_absorpt_correction_type multi-scan
_exptl_absorpt_process_details 'SADABS(Brucker, 2000)'
_exptl_crystal_colour colorless
_exptl_crystal_density_diffrn 3.671
_exptl_crystal_density_method 'not measured'
_exptl_crystal_description block
_exptl_crystal_F_000 1096
_exptl_crystal_size_max 0.27
_exptl_crystal_size_mid 0.24
_exptl_crystal_size_min 0.19
_refine_diff_density_max 1.330
_refine_diff_density_min -0.882
_refine_diff_density_rms 0.172
_refine_ls_extinction_coef 0.0046(2)
_refine_ls_extinction_expression Fc^*^=kFc[1+0.001xFc^2^\l^3^/sin(2\q)]^-1/4^
_refine_ls_extinction_method SHELXL
_refine_ls_goodness_of_fit_ref 1.063
_refine_ls_hydrogen_treatment constr
_refine_ls_matrix_type full
_refine_ls_number_parameters 110
_refine_ls_number_reflns 1139
_refine_ls_number_restraints 0
_refine_ls_restrained_S_all 1.063
_refine_ls_R_factor_all 0.0233
_refine_ls_R_factor_gt 0.0221
_refine_ls_shift/su_max 0.000
_refine_ls_shift/su_mean 0.000
_refine_ls_structure_factor_coef Fsqd
_refine_ls_weighting_details 'calc w=1/[\s^2^(Fo^2^)+(0.0335P)^2^+2.3520P] where P=(Fo^2^+2Fc^2^)/3'
_refine_ls_weighting_scheme calc
_refine_ls_wR_factor_gt 0.0586
_refine_ls_wR_factor_ref 0.0593
_reflns_number_gt 1094
_reflns_number_total 1139
_reflns_threshold_expression >2sigma(I)
_cod_data_source_file b917258k.txt
_cod_data_source_block 260304g
_cod_original_sg_symbol_H-M 'C 2/m'
_cod_database_code 7211953

loop_
_symmetry_equiv_pos_as_xyz
'x, y, z'
'-x, y, -z'
'x+1/2, y+1/2, z'
'-x+1/2, y+1/2, -z'
'-x, -y, -z'
'x, -y, z'
'-x+1/2, -y+1/2, -z'
'x+1/2, -y+1/2, z'

loop_
_atom_site_label
_atom_site_type_symbol
_atom_site_fract_x
_atom_site_fract_y
_atom_site_fract_z
_atom_site_U_iso_or_equiv
_atom_site_adp_type
_atom_site_occupancy
_atom_site_symmetry_multiplicity
_atom_site_calc_flag
_atom_site_refinement_flags
C1 C 0.5262(4) 0.5000 0.3865(4) 0.0134(10) Uani 1 2 d S
C2 C 0.4446(3) 0.3559(5) 0.3155(3) 0.0128(7) Uani 1 1 d .
C3 C 0.3693(4) 0.5000 0.2334(4) 0.0132(10) Uani 1 2 d S
C4 C 0.8764(3) 0.6010(5) 0.7644(3) 0.0135(7) Uani 1 1 d .
C5 C 0.9916(3) 0.6032(5) 0.8635(3) 0.0153(8) Uani 1 1 d .
Cd1 Cd 0.7500 0.7500 0.5000 0.01431(15) Uani 1 2 d S
Cd2 Cd 0.70920(3) 1.0000 0.71437(3) 0.01312(15) Uani 1 2 d S
Cd3 Cd 0.7500 1.2500 1.0000 0.01409(15) Uani 1 2 d S
O1 O 0.6230(3) 0.5000 0.4699(3) 0.0156(7) Uani 1 2 d S
O2 O 0.4437(2) 0.1841(4) 0.3255(3) 0.0206(6) Uani 1 1 d .
O3 O 0.2831(3) 0.5000 0.1370(3) 0.0151(7) Uani 1 2 d S
O4 O 0.8095(2) 0.7275(4) 0.7012(2) 0.0180(6) Uani 1 1 d .
O5 O 1.0594(2) 0.7282(4) 0.9191(3) 0.0220(6) Uani 1 1 d .
O6 O 0.6629(3) 1.0000 0.5205(3) 0.0129(7) Uani 1 2 d S
H6 H 0.5916 1.0000 0.4756 0.016 Uiso 1 2 d SR
O7 O 0.7810(3) 1.0000 0.9067(3) 0.0151(7) Uani 1 2 d S
H7 H 0.8518 1.0000 0.9390 0.018 Uiso 1 2 d SR

loop_
_atom_site_aniso_label
_atom_site_aniso_U_11
_atom_site_aniso_U_22
_atom_site_aniso_U_33
_atom_site_aniso_U_23
_atom_site_aniso_U_13
_atom_site_aniso_U_12
C1 0.013(2) 0.014(2) 0.015(3) 0.000 0.008(2) 0.000
C2 0.0130(15) 0.0143(17) 0.0103(17) -0.0016(14) 0.0048(13) 0.0005(13)
C3 0.015(2) 0.013(2) 0.011(2) 0.000 0.006(2) 0.000
C4 0.0145(16) 0.0166(19) 0.0120(17) -0.0008(15) 0.0082(14) 0.0015(14)
C5 0.0117(16) 0.024(2) 0.0119(17) 0.0019(15) 0.0069(14) 0.0019(14)
Cd1 0.0210(2) 0.0096(2) 0.0124(2) -0.00195(13) 0.00773(18) -0.00055(12)
Cd2 0.0171(2) 0.0120(2) 0.0111(2) 0.000 0.00728(17) 0.000
Cd3 0.0152(2) 0.0105(2) 0.0138(2) -0.00086(13) 0.00429(17) -0.00055(12)
O1 0.0128(16) 0.0128(18) 0.0176(19) 0.000 0.0038(15) 0.000
O2 0.0196(12) 0.0084(13) 0.0324(16) 0.0011(12) 0.0108(12) -0.0008(10)
O3 0.0163(17) 0.0154(18) 0.0113(18) 0.000 0.0043(14) 0.000
O4 0.0199(13) 0.0181(14) 0.0140(14) 0.0012(11) 0.0060(11) 0.0062(10)
O5 0.0178(13) 0.0215(15) 0.0218(15) -0.0074(11) 0.0048(12) -0.0072(10)
O6 0.0106(16) 0.0176(18) 0.0086(17) 0.000 0.0027(13) 0.000
O7 0.0179(17) 0.0136(18) 0.0123(18) 0.000 0.0058(14) 0.000

loop_
_atom_type_symbol
_atom_type_description
_atom_type_scat_dispersion_real
_atom_type_scat_dispersion_imag
_atom_type_scat_source
C C 0.0033 0.0016 'International Tables Vol C Tables 4.2.6.8 and 6.1.1.4'
H H 0.0000 0.0000 'International Tables Vol C Tables 4.2.6.8 and 6.1.1.4'
O O 0.0106 0.0060 'International Tables Vol C Tables 4.2.6.8 and 6.1.1.4'
Cd Cd -0.8075 1.2024 'International Tables Vol C Tables 4.2.6.8 and 6.1.1.4'

loop_
_geom_angle_atom_site_label_1
_geom_angle_atom_site_label_2
_geom_angle_atom_site_label_3
_geom_angle
_geom_angle_site_symmetry_1
_geom_angle_site_symmetry_3
O1 C1 C2 135.3(2) . .
O1 C1 C2 135.3(2) . 6_565
C2 C1 C2 89.5(4) . 6_565
O2 C2 C1 132.5(3) . .
O2 C2 C3 136.9(3) . .
C1 C2 C3 90.6(3) . .
O3 C3 C2 135.82(19) . 6_565
O3 C3 C2 135.82(19) . .
C2 C3 C2 88.3(4) 6_565 .
O4 C4 C4 135.8(2) . 6_565
O4 C4 C5 133.4(3) . .
C4 C4 C5 90.6(2) 6_565 .
O5 C5 C4 134.1(4) . .
O5 C5 C5 136.5(2) . 6_565
C4 C5 C5 89.4(2) . 6_565
O6 Cd1 O6 180.000(1) 7_666 .
O6 Cd1 O4 81.72(10) 7_666 7_666
O6 Cd1 O4 98.28(10) . 7_666
O6 Cd1 O4 98.28(10) 7_666 .
O6 Cd1 O4 81.72(10) . .
O4 Cd1 O4 180.000(1) 7_666 .
O6 Cd1 O1 74.69(10) 7_666 .
O6 Cd1 O1 105.31(10) . .
O4 Cd1 O1 91.04(11) 7_666 .
O4 Cd1 O1 88.96(11) . .
O6 Cd1 O1 105.31(10) 7_666 7_666
O6 Cd1 O1 74.69(10) . 7_666
O4 Cd1 O1 88.96(11) 7_666 7_666
O4 Cd1 O1 91.04(11) . 7_666
O1 Cd1 O1 180.000(1) . 7_666
O7 Cd2 O6 171.24(12) . .
O7 Cd2 O2 97.72(10) . 5_666
O6 Cd2 O2 89.39(10) . 5_666
O7 Cd2 O2 97.72(10) . 2_666
O6 Cd2 O2 89.39(10) . 2_666
O2 Cd2 O2 71.16(13) 5_666 2_666
O7 Cd2 O4 96.26(9) . 6_575
O6 Cd2 O4 78.73(8) . 6_575
O2 Cd2 O4 156.72(10) 5_666 6_575
O2 Cd2 O4 88.59(9) 2_666 6_575
O7 Cd2 O4 96.26(8) . .
O6 Cd2 O4 78.73(8) . .
O2 Cd2 O4 88.59(9) 5_666 .
O2 Cd2 O4 156.72(10) 2_666 .
O4 Cd2 O4 108.30(13) 6_575 .
O5 Cd3 O5 180.00(6) 3_455 5_777
O5 Cd3 O7 97.91(11) 3_455 .
O5 Cd3 O7 82.09(11) 5_777 .
O5 Cd3 O7 82.09(11) 3_455 7_677
O5 Cd3 O7 97.91(11) 5_777 7_677
O7 Cd3 O7 180.000(1) . 7_677
O5 Cd3 O3 94.22(11) 3_455 3_556
O5 Cd3 O3 85.78(11) 5_777 3_556
O7 Cd3 O3 77.15(10) . 3_556
O7 Cd3 O3 102.85(10) 7_677 3_556
O5 Cd3 O3 85.78(11) 3_455 5_676
O5 Cd3 O3 94.22(11) 5_777 5_676
O7 Cd3 O3 102.85(10) . 5_676
O7 Cd3 O3 77.15(10) 7_677 5_676
O3 Cd3 O3 180.000(1) 3_556 5_676
C1 O1 Cd1 121.28(17) . .
C1 O1 Cd1 121.28(17) . 4_646
Cd1 O1 Cd1 98.59(12) . 4_646
C2 O2 Cd2 127.3(2) . 5_666
C3 O3 Cd3 120.11(16) . 2_646
C3 O3 Cd3 120.11(16) . 3_444
Cd3 O3 Cd3 96.66(12) 2_646 3_444
C4 O4 Cd1 122.5(2) . .
C4 O4 Cd2 141.6(2) . .
Cd1 O4 Cd2 95.91(9) . .
C5 O5 Cd3 132.7(3) . 3_545
Cd1 O6 Cd1 108.41(14) . 4_656
Cd1 O6 Cd2 103.63(10) . .
Cd1 O6 Cd2 103.63(10) 4_656 .
Cd1 O6 H6 113.5 . .
Cd1 O6 H6 113.5 4_656 .
Cd2 O6 H6 113.3 . .
Cd2 O7 Cd3 119.61(10) . 4_647
Cd2 O7 Cd3 119.61(10) . .
Cd3 O7 Cd3 103.00(13) 4_647 .
Cd2 O7 H7 111.4 . .
Cd3 O7 H7 99.9 4_647 .
Cd3 O7 H7 99.9 . .

loop_
_geom_bond_atom_site_label_1
_geom_bond_atom_site_label_2
_geom_bond_distance
_geom_bond_site_symmetry_2
C1 O1 1.233(6) .
C1 C2 1.469(5) .
C1 C2 1.469(5) 6_565
C2 O2 1.241(5) .
C2 C3 1.483(5) .
C3 O3 1.236(6) .
C3 C2 1.483(5) 6_565
C4 O4 1.266(4) .
C4 C4 1.449(7) 6_565
C4 C5 1.468(5) .
C5 O5 1.236(5) .
C5 C5 1.481(8) 6_565
Cd1 O6 2.2116(19) 7_666
Cd1 O6 2.2116(19) .
Cd1 O4 2.321(3) 7_666
Cd1 O4 2.321(3) .
Cd1 O1 2.366(2) .
Cd1 O1 2.366(2) 7_666
Cd2 O7 2.189(3) .
Cd2 O6 2.261(3) .
Cd2 O2 2.270(3) 5_666
Cd2 O2 2.270(3) 2_666
Cd2 O4 2.412(3) 6_575
Cd2 O4 2.412(2) .
Cd3 O5 2.250(3) 3_455
Cd3 O5 2.250(3) 5_777
Cd3 O7 2.292(2) .
Cd3 O7 2.292(2) 7_677
Cd3 O3 2.401(2) 3_556
Cd3 O3 2.401(2) 5_676
O1 Cd1 2.366(2) 4_646
O2 Cd2 2.270(3) 5_666
O3 Cd3 2.401(2) 2_646
O3 Cd3 2.401(2) 3_444
O5 Cd3 2.250(3) 3_545
O6 Cd1 2.2116(19) 4_656
O6 H6 0.8500 .
O7 Cd3 2.292(2) 4_647
O7 H7 0.8330 .
